data_7102423
loop_
_publ_author_name
'Leita, Ben A'
'Moubaraki, Boujemaa'
'Murray, Keith S'
'Smith, Jonathan P'
'Cashion, John D'

_publ_section_title
;
 Structure and magnetism of a new pyrazolate bridged iron(II) spin
 crossover complex displaying a single HS-HS to LS-LS transition.
;
_journal_issue 2
_journal_name_full 'Chemical communications (Cambridge, England)'
_journal_page_first 156
_journal_page_last 157
_journal_paper_doi 10.1039/b311818e
_journal_year 2004
_chemical_formula_sum 'C34 H26 Fe2 N14 O2 Se2'
_chemical_formula_weight 932.31
_chemical_name_common (Fe(mu-PyPz)(PyPzH)(NCSe))2.2H2O
_chemical_name_systematic
;
?
;
_space_group_IT_number 61
_symmetry_cell_setting orthorhombic
_symmetry_space_group_name_Hall '-P 2ac 2ab'
_symmetry_space_group_name_H-M 'P b c a'
_atom_sites_solution_hydrogens geom
_atom_sites_solution_primary direct
_atom_sites_solution_secondary difmap
_audit_creation_method SHELXL-97
_cell_angle_alpha 90.00
_cell_angle_beta 90.00
_cell_angle_gamma 90.00
_cell_formula_units_Z 4
_cell_length_a 11.0548(3)
_cell_length_b 17.3638(6)
_cell_length_c 20.6543(8)
_cell_measurement_temperature 298(2)
_cell_volume 3964.7(2)
_computing_cell_refinement 'HKL Scalepack (Otwinowski & Minor 1997)'
_computing_data_collection 'Collect (Nonius BV, 1997-2000)'
_computing_data_reduction 'HKL Denzo and Scalepack (Otwinowski & Minor 1'
_computing_molecular_graphics 'Bruker SHELXTL'
_computing_publication_material 'Bruker SHELXTL'
_computing_structure_refinement 'SHELXL-97 (Sheldrick, 1997)'
_computing_structure_solution 'SHELXS-97 (Sheldrick, 1990)'
_diffrn_ambient_temperature 298(2)
_diffrn_measured_fraction_theta_full 0.996
_diffrn_measured_fraction_theta_max 0.989
_diffrn_measurement_device '95mm CCD camera on \k-goniostat'
_diffrn_measurement_device_type KappaCCD
_diffrn_measurement_method CCD
_diffrn_radiation_monochromator 'horizonally mounted graphite crystal'
_diffrn_radiation_source 'fine-focus sealed tube'
_diffrn_radiation_type MoK\a
_diffrn_radiation_wavelength 0.71073
_diffrn_reflns_av_R_equivalents 0.1483
_diffrn_reflns_av_sigmaI/netI 0.1118
_diffrn_reflns_limit_h_max 14
_diffrn_reflns_limit_h_min -14
_diffrn_reflns_limit_k_max 22
_diffrn_reflns_limit_k_min -22
_diffrn_reflns_limit_l_max 27
_diffrn_reflns_limit_l_min -27
_diffrn_reflns_number 39043
_diffrn_reflns_theta_full 27.50
_diffrn_reflns_theta_max 27.83
_diffrn_reflns_theta_min 1.97
_exptl_absorpt_coefficient_mu 2.618
_exptl_absorpt_correction_T_max 0.7356
_exptl_absorpt_correction_T_min 0.3544
_exptl_absorpt_correction_type 'not measured'
_exptl_crystal_colour yellow-orange
_exptl_crystal_density_diffrn 1.562
_exptl_crystal_density_method 'not measured'
_exptl_crystal_description 'Irregular plates'
_exptl_crystal_F_000 1856
_exptl_crystal_size_max 0.50
_exptl_crystal_size_mid 0.20
_exptl_crystal_size_min 0.13
_refine_diff_density_max 1.989
_refine_diff_density_min -1.920
_refine_diff_density_rms 0.288
_refine_ls_extinction_method none
_refine_ls_goodness_of_fit_ref 1.091
_refine_ls_hydrogen_treatment mixed
_refine_ls_matrix_type full
_refine_ls_number_parameters 244
_refine_ls_number_reflns 4658
_refine_ls_number_restraints 0
_refine_ls_restrained_S_all 1.091
_refine_ls_R_factor_all 0.2346
_refine_ls_R_factor_gt 0.1058
_refine_ls_shift/su_max 0.000
_refine_ls_shift/su_mean 0.000
_refine_ls_structure_factor_coef Fsqd
_refine_ls_weighting_details 'calc w=1/[\s^2^(Fo^2^)+(0.2000P)^2^+0.0000P] where P=(Fo^2^+2Fc^2^)/3'
_refine_ls_weighting_scheme calc
_refine_ls_wR_factor_gt 0.2763
_refine_ls_wR_factor_ref 0.3639
_reflns_number_gt 1991
_reflns_number_total 4658
_reflns_threshold_expression >2sigma(I)
_cod_data_source_file b311818e.txt
_cod_data_source_block pbca_298K_Repeat
_cod_depositor_comments
;
The following automatic conversions were performed:
'_symmetry_cell_setting' value 'Orthorhombic' changed to 'orthorhombic'
according to '/home/saulius/struct/CIF-dictionaries/cif_core.dic'
dictionary named 'cif_core.dic' version 2.4.1 from 2010-06-29.

Automatic conversion script
Id: cif_fix_enum 1527 2010-12-29 10:47:43Z saulius 
;
_cod_original_sg_symbol_H-M Pbca
_cod_database_code 7102423

loop_
_symmetry_equiv_pos_as_xyz
'x, y, z'
'-x+1/2, -y, z+1/2'
'x+1/2, -y+1/2, -z'
'-x, y+1/2, -z+1/2'
'-x, -y, -z'
'x-1/2, y, -z-1/2'
'-x-1/2, y-1/2, z'
'x, -y-1/2, z-1/2'

loop_
_atom_site_label
_atom_site_type_symbol
_atom_site_fract_x
_atom_site_fract_y
_atom_site_fract_z
_atom_site_U_iso_or_equiv
_atom_site_adp_type
_atom_site_occupancy
_atom_site_symmetry_multiplicity
_atom_site_calc_flag
_atom_site_refinement_flags
Se1 Se 0.38688(17) 0.24165(10) 0.28880(8) 0.1198(8) Uani 1 1 d .
Fe1 Fe 0.60324(10) 0.04851(6) 0.42833(6) 0.0435(5) Uani 1 1 d .
O1 O 0.5971(16) 0.1422(9) 0.2021(5) 0.215(8) Uani 1 1 d .
N1 N 0.4835(8) 0.1196(5) 0.3733(4) 0.071(2) Uani 1 1 d .
N2 N 0.5717(6) 0.0795(4) 0.5258(3) 0.0398(15) Uani 1 1 d .
N3 N 0.5120(6) 0.0478(3) 0.5759(3) 0.0419(15) Uani 1 1 d .
N4 N 0.7142(6) 0.1533(4) 0.4420(4) 0.0523(19) Uani 1 1 d .
N5 N 0.7016(7) 0.0122(4) 0.3407(4) 0.063(2) Uani 1 1 d .
N6 N 0.6827(11) 0.0171(6) 0.2778(6) 0.100(3) Uani 1 1 d .
H6A H 0.6342 0.0499 0.2606 0.121 Uiso 1 1 calc R
N7 N 0.7629(7) -0.0259(4) 0.4617(4) 0.061(2) Uani 1 1 d .
C1 C 0.4442(10) 0.1672(6) 0.3395(5) 0.066(3) Uani 1 1 d .
C2 C 0.6388(8) 0.1380(5) 0.5483(4) 0.046(2) Uani 1 1 d .
C3 C 0.6248(9) 0.1463(6) 0.6137(5) 0.067(3) Uani 1 1 d .
H3 H 0.6617 0.1818 0.6411 0.080 Uiso 1 1 calc R
C4 C 0.5424(8) 0.0890(5) 0.6295(4) 0.057(2) Uani 1 1 d .
H4 H 0.5122 0.0800 0.6709 0.068 Uiso 1 1 calc R
C5 C 0.7144(7) 0.1815(5) 0.5013(5) 0.052(2) Uani 1 1 d .
C6 C 0.7783(9) 0.2476(5) 0.5179(6) 0.066(3) Uani 1 1 d .
H6 H 0.7783 0.2662 0.5602 0.079 Uiso 1 1 calc R
C7 C 0.8424(10) 0.2849(6) 0.4691(7) 0.076(3) Uani 1 1 d .
H7 H 0.8859 0.3295 0.4778 0.092 Uiso 1 1 calc R
C8 C 0.8401(11) 0.2544(6) 0.4076(8) 0.082(4) Uani 1 1 d .
H8 H 0.8824 0.2783 0.3743 0.099 Uiso 1 1 calc R
C9 C 0.7778(9) 0.1915(6) 0.3962(5) 0.070(3) Uani 1 1 d .
H9 H 0.7775 0.1720 0.3543 0.084 Uiso 1 1 calc R
C10 C 0.7478(19) -0.0353(11) 0.2427(8) 0.163(8) Uani 1 1 d .
H10 H 0.7435 -0.0457 0.1986 0.196 Uiso 1 1 calc R
C11 C 0.821(2) -0.0688(11) 0.2883(8) 0.158(8) Uani 1 1 d .
H11 H 0.8825 -0.1038 0.2796 0.190 Uiso 1 1 calc R
C12 C 0.7886(10) -0.0420(6) 0.3505(6) 0.080(3) Uani 1 1 d .
C13 C 0.8291(9) -0.0573(5) 0.4151(5) 0.061(3) Uani 1 1 d .
C14 C 0.9277(11) -0.1012(7) 0.4278(7) 0.089(4) Uani 1 1 d .
H14 H 0.9739 -0.1213 0.3942 0.107 Uiso 1 1 calc R
C15 C 0.9565(11) -0.1149(8) 0.4877(10) 0.109(5) Uani 1 1 d .
H15 H 1.0216 -0.1472 0.4964 0.131 Uiso 1 1 calc R
C16 C 0.8933(11) -0.0827(8) 0.5395(8) 0.095(4) Uani 1 1 d .
H16 H 0.9157 -0.0902 0.5825 0.114 Uiso 1 1 calc R
C17 C 0.7934(10) -0.0380(6) 0.5214(6) 0.074(3) Uani 1 1 d .
H17 H 0.7465 -0.0159 0.5538 0.089 Uiso 1 1 calc R

loop_
_atom_site_aniso_label
_atom_site_aniso_U_11
_atom_site_aniso_U_22
_atom_site_aniso_U_33
_atom_site_aniso_U_23
_atom_site_aniso_U_13
_atom_site_aniso_U_12
Se1 0.1367(16) 0.1356(14) 0.0870(11) 0.0231(8) -0.0057(9) 0.0674(11)
Fe1 0.0367(7) 0.0463(8) 0.0476(8) 0.0008(5) 0.0034(5) 0.0005(5)
O1 0.30(2) 0.243(15) 0.103(9) 0.018(9) -0.008(10) 0.170(14)
N1 0.063(6) 0.086(5) 0.064(5) 0.003(4) -0.010(5) 0.015(5)
N2 0.032(4) 0.043(4) 0.045(4) 0.003(3) 0.000(3) -0.003(3)
N3 0.039(4) 0.043(4) 0.044(4) -0.001(3) -0.003(3) -0.002(3)
N4 0.041(4) 0.044(4) 0.072(5) 0.005(4) 0.004(4) -0.001(3)
N5 0.060(5) 0.070(5) 0.058(5) -0.003(4) 0.013(4) 0.007(4)
N6 0.106(9) 0.111(8) 0.084(8) 0.007(6) 0.017(7) 0.033(7)
N7 0.044(5) 0.062(5) 0.076(6) 0.008(4) -0.006(4) 0.002(4)
C1 0.057(6) 0.077(7) 0.064(7) -0.005(5) -0.003(5) 0.017(5)
C2 0.037(5) 0.045(5) 0.056(5) -0.001(4) -0.001(4) 0.007(4)
C3 0.069(7) 0.060(6) 0.070(7) -0.004(5) -0.023(6) 0.000(5)
C4 0.045(5) 0.079(6) 0.047(5) -0.004(5) 0.002(4) 0.001(5)
C5 0.036(5) 0.042(5) 0.077(6) -0.007(4) -0.009(5) 0.006(4)
C6 0.050(6) 0.052(5) 0.095(8) -0.009(5) -0.005(6) -0.006(5)
C7 0.048(6) 0.055(6) 0.126(11) 0.004(7) 0.009(7) -0.013(5)
C8 0.065(7) 0.063(7) 0.120(12) 0.028(7) 0.011(7) -0.009(6)
C9 0.063(7) 0.067(6) 0.079(7) 0.012(5) 0.012(6) -0.016(5)
C10 0.19(2) 0.218(18) 0.083(11) -0.007(12) 0.062(12) 0.090(16)
C11 0.21(2) 0.183(16) 0.082(10) 0.015(10) 0.043(12) 0.132(15)
C12 0.063(7) 0.075(7) 0.102(10) -0.004(6) 0.044(7) 0.014(6)
C13 0.049(6) 0.057(6) 0.076(7) 0.010(5) 0.014(5) 0.014(5)
C14 0.061(8) 0.098(10) 0.108(11) 0.016(8) 0.019(7) 0.022(7)
C15 0.040(7) 0.098(9) 0.189(18) 0.008(11) -0.003(9) 0.024(6)
C16 0.065(8) 0.093(9) 0.128(12) 0.025(8) -0.035(8) 0.014(7)
C17 0.064(7) 0.072(7) 0.088(8) 0.001(6) -0.021(6) 0.010(5)

loop_
_atom_type_symbol
_atom_type_description
_atom_type_scat_dispersion_real
_atom_type_scat_dispersion_imag
_atom_type_scat_source
C C 0.0033 0.0016 'International Tables Vol C Tables 4.2.6.8 and 6.1.1.4'
H H 0.0000 0.0000 'International Tables Vol C Tables 4.2.6.8 and 6.1.1.4'
N N 0.0061 0.0033 'International Tables Vol C Tables 4.2.6.8 and 6.1.1.4'
O O 0.0106 0.0060 'International Tables Vol C Tables 4.2.6.8 and 6.1.1.4'
Fe Fe 0.3463 0.8444 'International Tables Vol C Tables 4.2.6.8 and 6.1.1.4'
Se Se -0.0929 2.2259 'International Tables Vol C Tables 4.2.6.8 and 6.1.1.4'

loop_
_geom_angle_atom_site_label_1
_geom_angle_atom_site_label_2
_geom_angle_atom_site_label_3
_geom_angle
_geom_angle_site_symmetry_1
_geom_angle_site_symmetry_3
N3 Fe1 N2 98.2(2) 5_656 .
N3 Fe1 N1 93.6(3) 5_656 .
N2 Fe1 N1 104.9(3) . .
N3 Fe1 N5 92.1(3) 5_656 .
N2 Fe1 N5 159.5(3) . .
N1 Fe1 N5 92.0(3) . .
N3 Fe1 N4 174.0(3) 5_656 .
N2 Fe1 N4 76.1(3) . .
N1 Fe1 N4 86.4(3) . .
N5 Fe1 N4 93.8(3) . .
N3 Fe1 N7 91.7(3) 5_656 .
N2 Fe1 N7 89.1(3) . .
N1 Fe1 N7 164.1(3) . .
N5 Fe1 N7 72.9(3) . .
N4 Fe1 N7 89.9(3) . .
C1 N1 Fe1 163.4(9) . .
C2 N2 N3 108.4(7) . .
C2 N2 Fe1 115.6(5) . .
N3 N2 Fe1 135.2(5) . .
N2 N3 C4 106.9(7) . .
N2 N3 Fe1 126.2(5) . 5_656
C4 N3 Fe1 126.9(6) . 5_656
C5 N4 C9 117.8(8) . .
C5 N4 Fe1 115.1(6) . .
C9 N4 Fe1 127.1(7) . .
N6 N5 C12 107.7(9) . .
N6 N5 Fe1 135.4(7) . .
C12 N5 Fe1 115.1(7) . .
N5 N6 C10 113.3(12) . .
C17 N7 C13 118.7(9) . .
C17 N7 Fe1 125.3(7) . .
C13 N7 Fe1 116.0(7) . .
N1 C1 Se1 178.5(10) . .
N2 C2 C3 111.1(8) . .
N2 C2 C5 118.1(8) . .
C3 C2 C5 130.9(8) . .
C2 C3 C4 103.4(8) . .
N3 C4 C3 110.3(8) . .
N4 C5 C6 122.5(9) . .
N4 C5 C2 114.6(7) . .
C6 C5 C2 122.9(9) . .
C5 C6 C7 117.5(11) . .
C8 C7 C6 118.7(10) . .
C9 C8 C7 119.7(11) . .
C8 C9 N4 123.8(11) . .
N6 C10 C11 103.2(14) . .
C10 C11 C12 109.6(13) . .
N5 C12 C11 105.8(12) . .
N5 C12 C13 119.1(9) . .
C11 C12 C13 135.1(11) . .
N7 C13 C14 122.4(11) . .
N7 C13 C12 115.3(9) . .
C14 C13 C12 122.3(11) . .
C15 C14 C13 118.9(12) . .
C14 C15 C16 122.3(12) . .
C15 C16 C17 114.3(13) . .
N7 C17 C16 123.3(12) . .

loop_
_geom_bond_atom_site_label_1
_geom_bond_atom_site_label_2
_geom_bond_distance
_geom_bond_site_symmetry_2
Se1 C1 1.780(10) .
Fe1 N3 2.104(6) 5_656
Fe1 N2 2.113(7) .
Fe1 N1 2.137(8) .
Fe1 N5 2.204(8) .
Fe1 N4 2.212(7) .
Fe1 N7 2.294(8) .
N1 C1 1.166(11) .
N2 C2 1.340(10) .
N2 N3 1.345(9) .
N3 C4 1.361(10) .
N3 Fe1 2.104(6) 5_656
N4 C5 1.319(11) .
N4 C9 1.352(11) .
N5 N6 1.318(13) .
N5 C12 1.361(13) .
N6 C10 1.368(17) .
N7 C17 1.295(13) .
N7 C13 1.325(12) .
C2 C3 1.369(13) .
C2 C5 1.487(13) .
C3 C4 1.388(13) .
C5 C6 1.391(12) .
C6 C7 1.393(16) .
C7 C8 1.376(18) .
C8 C9 1.313(15) .
C10 C11 1.37(2) .
C11 C12 1.412(18) .
C12 C13 1.433(16) .
C13 C14 1.356(15) .
C14 C15 1.300(17) .
C15 C16 1.39(2) .
C16 C17 1.401(14) .
